data_7118496
loop_
_publ_author_name
'Ramakrishna, Isai'
'Sahoo, Harekrishna'
'Baidya, Mahiuddin'

_publ_section_title
;
 Br\/onsted acid mediated N-O bond cleavage for \a-amination of ketones
 through the aromatic nitroso aldol reaction.
;
_journal_issue 15
_journal_name_full 'Chemical communications (Cambridge, England)'
_journal_page_first 3215
_journal_page_last 3218
_journal_paper_doi 10.1039/c5cc10102f
_journal_volume 52
_journal_year 2016
_chemical_formula_moiety 'C17 H16 N2 S'
_chemical_formula_sum 'C17 H16 N2 S'
_chemical_formula_weight 280.38
_space_group_crystal_system monoclinic
_space_group_IT_number 14
_space_group_name_Hall '-P 2ybc'
_space_group_name_H-M_alt 'P 1 21/c 1'
_symmetry_space_group_name_Hall '-P 2ybc'
_symmetry_space_group_name_H-M 'P 1 21/c 1'
_atom_sites_solution_hydrogens mixed
_audit_creation_method SHELXL-2014/7
_audit_update_record
;
2015-12-05 deposited with the CCDC.
2016-01-18 downloaded from the CCDC.
;
_cell_angle_alpha 90
_cell_angle_beta 102.3206(11)
_cell_angle_gamma 90
_cell_formula_units_Z 4
_cell_length_a 9.0979(2)
_cell_length_b 9.8360(2)
_cell_length_c 17.0069(4)
_cell_measurement_reflns_used 5165
_cell_measurement_temperature 296(2)
_cell_measurement_theta_max 26.17
_cell_measurement_theta_min 2.29
_cell_volume 1486.84(6)
_computing_cell_refinement 'Bruker SAINT'
_computing_data_collection 'Bruker APEX2'
_computing_data_reduction 'Bruker SAINT'
_computing_molecular_graphics 'Bruker SHELXTL'
_computing_publication_material 'Bruker SHELXTL'
_computing_structure_refinement 'SHELXL-2014/7 (Sheldrick, 2014)'
_computing_structure_solution 'SHELXS-97 (Sheldrick 2008)'
_diffrn_ambient_temperature 296(2)
_diffrn_measured_fraction_theta_full 1.000
_diffrn_measured_fraction_theta_max 1.000
_diffrn_measurement_device_type 'Bruker APEX-II CCD'
_diffrn_measurement_method '\f and \w scans'
_diffrn_radiation_type MoK\a
_diffrn_radiation_wavelength 0.71073
_diffrn_reflns_av_R_equivalents 0.0175
_diffrn_reflns_av_unetI/netI 0.0152
_diffrn_reflns_laue_measured_fraction_full 1.000
_diffrn_reflns_laue_measured_fraction_max 1.000
_diffrn_reflns_limit_h_max 10
_diffrn_reflns_limit_h_min -9
_diffrn_reflns_limit_k_max 11
_diffrn_reflns_limit_k_min -11
_diffrn_reflns_limit_l_max 20
_diffrn_reflns_limit_l_min -19
_diffrn_reflns_number 11081
_diffrn_reflns_point_group_measured_fraction_full 1.000
_diffrn_reflns_point_group_measured_fraction_max 1.000
_diffrn_reflns_theta_full 24.998
_diffrn_reflns_theta_max 24.998
_diffrn_reflns_theta_min 2.291
_exptl_absorpt_coefficient_mu 0.209
_exptl_absorpt_correction_T_max 0.959
_exptl_absorpt_correction_T_min 0.950
_exptl_absorpt_correction_type multi-scan
_exptl_absorpt_process_details 'SADABS V2014/5(Bruker AXS.Inc)'
_exptl_crystal_colour white
_exptl_crystal_density_diffrn 1.253
_exptl_crystal_description block
_exptl_crystal_F_000 592
_exptl_crystal_size_max 0.250
_exptl_crystal_size_mid 0.250
_exptl_crystal_size_min 0.200
_refine_diff_density_max 0.187
_refine_diff_density_min -0.194
_refine_diff_density_rms 0.033
_refine_ls_extinction_method none
_refine_ls_goodness_of_fit_ref 1.049
_refine_ls_hydrogen_treatment mixed
_refine_ls_matrix_type full
_refine_ls_number_parameters 187
_refine_ls_number_reflns 2614
_refine_ls_number_restraints 0
_refine_ls_restrained_S_all 1.049
_refine_ls_R_factor_all 0.0418
_refine_ls_R_factor_gt 0.0343
_refine_ls_shift/su_max 0.001
_refine_ls_shift/su_mean 0.000
_refine_ls_structure_factor_coef Fsqd
_refine_ls_weighting_details 'w=1/[\s^2^(Fo^2^)+(0.0419P)^2^+0.5684P] where P=(Fo^2^+2Fc^2^)/3'
_refine_ls_weighting_scheme calc
_refine_ls_wR_factor_gt 0.0897
_refine_ls_wR_factor_ref 0.0969
_reflns_Friedel_coverage 0.000
_reflns_number_gt 2237
_reflns_number_total 2614
_reflns_threshold_expression 'I > 2\s(I)'
_cod_data_source_file c5cc10102f2.cif
_cod_data_source_block 327
_cod_depositor_comments 'Adding full bibliography for 7118495--7118498.cif.'
_cod_database_code 7118496
_shelx_shelxl_version_number 2014/7
_shelx_space_group_comment
; 
The symmetry employed for this shelxl refinement is uniquely defined 
by the following loop, which should always be used as a source of 
symmetry information in preference to the above space-group names. 
They are only intended as comments. 
;
_shelx_estimated_absorpt_t_min 0.950
_shelx_estimated_absorpt_t_max 0.959

loop_
_space_group_symop_operation_xyz
'x, y, z'
'-x, y+1/2, -z+1/2'
'-x, -y, -z'
'x, -y-1/2, z-1/2'

loop_
_atom_site_label
_atom_site_type_symbol
_atom_site_fract_x
_atom_site_fract_y
_atom_site_fract_z
_atom_site_U_iso_or_equiv
_atom_site_adp_type
_atom_site_occupancy
_atom_site_site_symmetry_order
_atom_site_calc_flag
_atom_site_refinement_flags_posn
_atom_site_refinement_flags_adp
C1 C 0.7979(3) 0.6859(2) 0.25961(11) 0.0607(6) Uani 1 1 d . .
H1 H 0.7432 0.7381 0.2179 0.073 Uiso 1 1 calc R U
C2 C 0.8363(3) 0.7383(2) 0.33674(12) 0.0657(6) Uani 1 1 d . .
H2 H 0.8083 0.8265 0.3467 0.079 Uiso 1 1 calc R U
C3 C 0.9151(2) 0.6615(2) 0.39811(11) 0.0558(5) Uani 1 1 d . .
H3 H 0.9412 0.6973 0.4498 0.067 Uiso 1 1 calc R U
C4 C 0.9556(2) 0.5313(2) 0.38338(11) 0.0597(5) Uani 1 1 d . .
H4 H 1.0084 0.4785 0.4254 0.072 Uiso 1 1 calc R U
C5 C 0.9185(2) 0.4780(2) 0.30634(10) 0.0520(5) Uani 1 1 d . .
H5 H 0.9460 0.3897 0.2963 0.062 Uiso 1 1 calc R U
C6 C 0.84085(19) 0.55696(17) 0.24517(9) 0.0400(4) Uani 1 1 d . .
C7 C 0.88977(19) 0.51602(17) 0.10934(9) 0.0413(4) Uani 1 1 d . .
C8 C 0.69151(19) 0.37899(17) 0.06050(9) 0.0409(4) Uani 1 1 d . .
C9 C 0.6792(2) 0.41812(18) 0.13527(10) 0.0458(4) Uani 1 1 d . .
C10 C 0.5659(3) 0.3867(3) 0.18374(13) 0.0737(7) Uani 1 1 d . .
H10A H 0.5084 0.4669 0.1886 0.111 Uiso 1 1 calc R U
H10B H 0.6160 0.3565 0.2363 0.111 Uiso 1 1 calc R U
H10C H 0.4999 0.3165 0.1576 0.111 Uiso 1 1 calc R U
C11 C 0.60052(19) 0.28483(17) 0.00289(9) 0.0408(4) Uani 1 1 d . .
C12 C 0.6695(2) 0.19394(18) -0.04047(10) 0.0455(4) Uani 1 1 d . .
H12 H 0.7733 0.1970 -0.0353 0.055 Uiso 1 1 calc R U
C13 C 0.5863(2) 0.09954(18) -0.09100(10) 0.0466(4) Uani 1 1 d . .
H13 H 0.6353 0.0399 -0.1192 0.056 Uiso 1 1 calc R U
C14 C 0.4321(2) 0.09128(18) -0.10079(9) 0.0438(4) Uani 1 1 d . .
C15 C 0.3632(2) 0.18303(19) -0.05826(11) 0.0498(4) Uani 1 1 d . .
H15 H 0.2593 0.1801 -0.0639 0.060 Uiso 1 1 calc R U
C16 C 0.4452(2) 0.27852(19) -0.00774(10) 0.0482(4) Uani 1 1 d . .
H16 H 0.3957 0.3394 0.0195 0.058 Uiso 1 1 calc R U
C17 C 0.3430(2) -0.0136(2) -0.15544(12) 0.0584(5) Uani 1 1 d . .
H17A H 0.4084 -0.0614 -0.1834 0.088 Uiso 1 1 calc R U
H17B H 0.2648 0.0305 -0.1938 0.088 Uiso 1 1 calc R U
H17C H 0.2991 -0.0767 -0.1240 0.088 Uiso 1 1 calc R U
N1 N 0.80265(16) 0.50187(14) 0.16480(8) 0.0429(3) Uani 1 1 d . .
N2 N 0.82084(17) 0.44004(15) 0.04631(8) 0.0422(3) Uani 1 1 d . .
S1 S 1.04698(6) 0.61045(5) 0.11818(3) 0.05334(17) Uani 1 1 d . .
H2N H 0.857(2) 0.433(2) 0.0038(13) 0.059(6) Uiso 1 1 d . .

loop_
_atom_site_aniso_label
_atom_site_aniso_U_11
_atom_site_aniso_U_22
_atom_site_aniso_U_33
_atom_site_aniso_U_23
_atom_site_aniso_U_13
_atom_site_aniso_U_12
C1 0.0915(15) 0.0486(11) 0.0382(10) -0.0013(8) 0.0050(10) 0.0140(10)
C2 0.0942(16) 0.0519(12) 0.0502(11) -0.0158(9) 0.0137(11) 0.0051(11)
C3 0.0523(11) 0.0802(14) 0.0355(9) -0.0132(9) 0.0104(8) -0.0102(10)
C4 0.0591(12) 0.0818(15) 0.0374(9) 0.0071(9) 0.0082(8) 0.0105(10)
C5 0.0619(12) 0.0516(11) 0.0457(10) 0.0030(8) 0.0185(9) 0.0103(9)
C6 0.0496(10) 0.0423(9) 0.0307(8) -0.0027(7) 0.0139(7) -0.0028(7)
C7 0.0539(10) 0.0402(9) 0.0321(8) -0.0016(7) 0.0140(7) 0.0017(8)
C8 0.0480(10) 0.0412(9) 0.0352(8) -0.0005(7) 0.0125(7) 0.0017(7)
C9 0.0544(11) 0.0484(10) 0.0380(9) -0.0051(8) 0.0174(8) -0.0050(8)
C10 0.0798(15) 0.0930(17) 0.0589(13) -0.0243(12) 0.0387(11) -0.0297(13)
C11 0.0488(10) 0.0431(9) 0.0307(8) 0.0030(7) 0.0090(7) 0.0010(7)
C12 0.0436(9) 0.0559(11) 0.0372(9) -0.0051(8) 0.0090(7) 0.0021(8)
C13 0.0544(11) 0.0506(11) 0.0354(8) -0.0037(8) 0.0111(8) 0.0049(8)
C14 0.0526(10) 0.0457(10) 0.0319(8) 0.0069(7) 0.0060(7) -0.0023(8)
C15 0.0431(10) 0.0599(12) 0.0463(10) 0.0047(9) 0.0093(8) 0.0001(8)
C16 0.0500(10) 0.0525(11) 0.0436(9) -0.0013(8) 0.0132(8) 0.0084(8)
C17 0.0644(12) 0.0560(12) 0.0528(11) -0.0005(9) 0.0081(9) -0.0103(10)
N1 0.0560(9) 0.0436(8) 0.0322(7) -0.0054(6) 0.0165(6) -0.0042(7)
N2 0.0530(9) 0.0455(8) 0.0315(7) -0.0030(6) 0.0162(6) -0.0012(7)
S1 0.0652(3) 0.0565(3) 0.0433(3) -0.0115(2) 0.0226(2) -0.0163(2)

loop_
_atom_type_symbol
_atom_type_description
_atom_type_scat_dispersion_real
_atom_type_scat_dispersion_imag
_atom_type_scat_source
C C 0.0033 0.0016 'International Tables Vol C Tables 4.2.6.8 and 6.1.1.4'
H H 0.0000 0.0000 'International Tables Vol C Tables 4.2.6.8 and 6.1.1.4'
N N 0.0061 0.0033 'International Tables Vol C Tables 4.2.6.8 and 6.1.1.4'
S S 0.1246 0.1234 'International Tables Vol C Tables 4.2.6.8 and 6.1.1.4'

loop_
_geom_angle_atom_site_label_1
_geom_angle_atom_site_label_2
_geom_angle_atom_site_label_3
_geom_angle
C6 C1 C2 119.52(18)
C3 C2 C1 120.38(19)
C2 C3 C4 119.74(17)
C3 C4 C5 120.40(18)
C6 C5 C4 119.15(18)
C1 C6 C5 120.79(16)
C1 C6 N1 119.96(15)
C5 C6 N1 119.25(15)
N2 C7 N1 104.68(15)
N2 C7 S1 128.25(13)
N1 C7 S1 127.06(13)
C9 C8 N2 106.44(15)
C9 C8 C11 131.09(16)
N2 C8 C11 122.36(14)
C8 C9 N1 106.48(15)
C8 C9 C10 131.93(17)
N1 C9 C10 121.58(15)
C16 C11 C12 117.68(16)
C16 C11 C8 121.91(15)
C12 C11 C8 120.34(15)
C13 C12 C11 120.93(17)
C12 C13 C14 121.65(16)
C13 C14 C15 117.40(16)
C13 C14 C17 121.00(17)
C15 C14 C17 121.61(17)
C16 C15 C14 121.53(17)
C15 C16 C11 120.80(17)
C7 N1 C9 110.68(13)
C7 N1 C6 124.03(14)
C9 N1 C6 125.10(13)
C7 N2 C8 111.71(14)

loop_
_geom_bond_atom_site_label_1
_geom_bond_atom_site_label_2
_geom_bond_distance
C1 C6 1.365(3)
C1 C2 1.383(3)
C2 C3 1.361(3)
C3 C4 1.370(3)
C4 C5 1.384(3)
C5 C6 1.368(2)
C6 N1 1.4421(19)
C7 N2 1.347(2)
C7 N1 1.362(2)
C7 S1 1.6850(18)
C8 C9 1.356(2)
C8 N2 1.387(2)
C8 C11 1.469(2)
C9 N1 1.397(2)
C9 C10 1.483(3)
C11 C16 1.387(2)
C11 C12 1.391(2)
C12 C13 1.377(2)
C13 C14 1.379(2)
C14 C15 1.387(3)
C14 C17 1.505(2)
C15 C16 1.380(3)

loop_
_geom_torsion_atom_site_label_1
_geom_torsion_atom_site_label_2
_geom_torsion_atom_site_label_3
_geom_torsion_atom_site_label_4
_geom_torsion
C6 C1 C2 C3 -0.7(3)
C1 C2 C3 C4 -0.4(3)
C2 C3 C4 C5 0.7(3)
C3 C4 C5 C6 0.0(3)
C2 C1 C6 C5 1.4(3)
C2 C1 C6 N1 -179.37(19)
C4 C5 C6 C1 -1.1(3)
C4 C5 C6 N1 179.71(17)
N2 C8 C9 N1 -0.29(19)
C11 C8 C9 N1 175.72(16)
N2 C8 C9 C10 180.0(2)
C11 C8 C9 C10 -4.0(4)
C9 C8 C11 C16 38.9(3)
N2 C8 C11 C16 -145.66(17)
C9 C8 C11 C12 -138.2(2)
N2 C8 C11 C12 37.3(2)
C16 C11 C12 C13 -1.1(2)
C8 C11 C12 C13 176.01(15)
C11 C12 C13 C14 0.1(3)
C12 C13 C14 C15 0.7(3)
C12 C13 C14 C17 -179.23(16)
C13 C14 C15 C16 -0.3(3)
C17 C14 C15 C16 179.54(16)
C14 C15 C16 C11 -0.7(3)
C12 C11 C16 C15 1.4(3)
C8 C11 C16 C15 -175.65(16)
N2 C7 N1 C9 -0.62(19)
S1 C7 N1 C9 178.42(13)
N2 C7 N1 C6 174.55(14)
S1 C7 N1 C6 -6.4(2)
C8 C9 N1 C7 0.6(2)
C10 C9 N1 C7 -179.65(19)
C8 C9 N1 C6 -174.52(15)
C10 C9 N1 C6 5.2(3)
C1 C6 N1 C7 88.5(2)
C5 C6 N1 C7 -92.3(2)
C1 C6 N1 C9 -97.0(2)
C5 C6 N1 C9 82.2(2)
N1 C7 N2 C8 0.43(19)
S1 C7 N2 C8 -178.59(13)
C9 C8 N2 C7 -0.1(2)
C11 C8 N2 C7 -176.53(15)
